data_2102646
loop_
_publ_author_name
'Coles, Simon J'
'Davies, David B.'
'Hursthouse, Michael B.'
'Kili\,c, Adem'
'Mayer, Thomas A.'
'Shaw, Robert A.'
'Yenilmez \,Cift\,ci, Gonul'

_publ_section_title
;
 Structural investigations of phosphorus--nitrogen compounds. 6.
 Relationships between molecular parameters in per-<i>X</i>-substituted
 bridged spermine derivatives and basicity constants \S\a<i>R</i> of
 substituents
;
_journal_issue 6
_journal_name_full 'Acta Crystallographica Section B'
_journal_page_first 739
_journal_page_last 747
_journal_paper_doi 10.1107/S0108768104025947
_journal_volume 60
_journal_year 2004
_chemical_formula_sum 'C58 H62 N10 O8 P6'
_chemical_formula_weight 1213.00
_chemical_name_systematic
;
 ?
;
_space_group_IT_number 2
_symmetry_cell_setting triclinic
_symmetry_space_group_name_Hall '-P 1'
_symmetry_space_group_name_H-M 'P -1'
_atom_sites_solution_hydrogens geom
_atom_sites_solution_primary direct
_atom_sites_solution_secondary difmap
_audit_creation_method SHELXL-97
_cell_angle_alpha 75.650(17)
_cell_angle_beta 83.84(2)
_cell_angle_gamma 61.096(19)
_cell_formula_units_Z 1
_cell_length_a 10.735(2)
_cell_length_b 11.067(3)
_cell_length_c 14.259(4)
_cell_measurement_reflns_used 22022
_cell_measurement_temperature 120(2)
_cell_measurement_theta_max 27.48
_cell_measurement_theta_min 2.91
_cell_volume 1436.6(7)
_computing_cell_refinement 'DENZO, COLLECT'
_computing_data_collection 'DENZO (Otwinowski & Minor, 1997) & COLLECT (Hooft, 1998)'
_computing_data_reduction 'DENZO, COLLECT'
_computing_molecular_graphics 'PLATON (Spek, 1990)'
_computing_structure_refinement 'SHELXL-97 (Sheldrick, 1997)'
_computing_structure_solution 'SHELXS-97 (Sheldrick, 1997)'
_diffrn_ambient_temperature 120(2)
_diffrn_detector_area_resol_mean 9.091
_diffrn_measured_fraction_theta_full 0.994
_diffrn_measured_fraction_theta_max 0.994
_diffrn_measurement_device_type 'Bruker-Nonius KappaCCD Area Detector'
_diffrn_measurement_method '\f and \w scans to fill Ewald Sphere'
_diffrn_radiation_monochromator '10cm confocal mirrors'
_diffrn_radiation_source 'Bruker-Nonius FR591 rotating anode'
_diffrn_radiation_type MoK\a
_diffrn_radiation_wavelength 0.71073
_diffrn_reflns_av_R_equivalents 0.1065
_diffrn_reflns_av_sigmaI/netI 0.0652
_diffrn_reflns_limit_h_max 13
_diffrn_reflns_limit_h_min -13
_diffrn_reflns_limit_k_max 14
_diffrn_reflns_limit_k_min -14
_diffrn_reflns_limit_l_max 18
_diffrn_reflns_limit_l_min -18
_diffrn_reflns_number 24237
_diffrn_reflns_theta_full 27.50
_diffrn_reflns_theta_max 27.50
_diffrn_reflns_theta_min 2.95
_diffrn_standards_decay_% 0
_exptl_absorpt_coefficient_mu 0.252
_exptl_absorpt_correction_T_max 0.99158
_exptl_absorpt_correction_T_min 0.86451
_exptl_absorpt_correction_type multi-scan
_exptl_absorpt_process_details 'SORTAV (Blessing, 1997)'
_exptl_crystal_colour colourless
_exptl_crystal_density_diffrn 1.402
_exptl_crystal_density_method 'not measured'
_exptl_crystal_description plate
_exptl_crystal_F_000 634
_exptl_crystal_size_max 0.36
_exptl_crystal_size_mid 0.20
_exptl_crystal_size_min 0.04
_refine_diff_density_max 0.594
_refine_diff_density_min -0.397
_refine_ls_goodness_of_fit_ref 1.069
_refine_ls_hydrogen_treatment mixed
_refine_ls_matrix_type full
_refine_ls_number_parameters 375
_refine_ls_number_reflns 6569
_refine_ls_number_restraints 0
_refine_ls_restrained_S_all 1.069
_refine_ls_R_factor_all 0.0661
_refine_ls_R_factor_gt 0.0551
_refine_ls_shift/su_max 0.036
_refine_ls_shift/su_mean 0.010
_refine_ls_structure_factor_coef Fsqd
_refine_ls_weighting_details 'calc w=1/[\s^2^(Fo^2^)+(0.0477P)^2^+2.1319P] where P=(Fo^2^+2Fc^2^)/3'
_refine_ls_weighting_scheme calc
_refine_ls_wR_factor_gt 0.1453
_refine_ls_wR_factor_ref 0.1520
_reflns_number_gt 5519
_reflns_number_total 6569
_reflns_threshold_expression >2sigma(I)
_cod_data_source_file bm5015.cif
_cod_data_source_block 2b
_cod_depositor_comments
;
The following automatic conversions were performed:
'_symmetry_cell_setting' value 'Triclinic' changed to 'triclinic'
according to '/home/saulius/struct/CIF-dictionaries/cif_core.dic'
dictionary named 'cif_core.dic' version 2.4.1 from 2010-06-29.

Automatic conversion script
Id: cif_fix_enum 1527 2010-12-29 10:47:43Z saulius 

The following automatic conversions were performed:

'_symmetry_cell_setting' value 'Triclinic' changed to 'triclinic'
according to /home/saulius/struct/CIF-dictionaries/cif_core.dic
dictionary named 'cif_core.dic' version 2.4.1 from 2010-06-29.

Automatic conversion script
Id: cif_fix_values 1715 2011-07-08 13:25:40Z adriana 
;
_cod_original_cell_volume 1436.6(6)
_cod_original_sg_symbol_H-M P-1
_cod_database_code 2102646
_cod_database_fobs_code 2102646

loop_
_symmetry_equiv_pos_as_xyz
'x, y, z'
'-x, -y, -z'

loop_
_atom_site_label
_atom_site_fract_x
_atom_site_fract_y
_atom_site_fract_z
_atom_site_U_iso_or_equiv
_atom_site_adp_type
_atom_site_calc_flag
_atom_site_refinement_flags
_atom_site_occupancy
_atom_site_type_symbol
C1 0.8491(3) 0.1776(3) 0.1260(2) 0.0259(5) Uani d . 1 C
C2 0.7901(3) 0.0979(4) 0.1111(2) 0.0388(7) Uani d . 1 C
H2 0.7572 0.0503 0.1643 0.047 Uiso calc R 1 H
C3 0.7789(4) 0.0874(4) 0.0175(3) 0.0464(8) Uani d . 1 C
H3 0.7378 0.0326 0.0068 0.056 Uiso calc R 1 H
C4 0.8273(3) 0.1563(4) -0.0602(2) 0.0383(7) Uani d . 1 C
H4 0.8212 0.1474 -0.1239 0.046 Uiso calc R 1 H
C5 0.8843(4) 0.2373(4) -0.0447(2) 0.0433(8) Uani d . 1 C
H5 0.9165 0.2854 -0.0981 0.052 Uiso calc R 1 H
C6 0.8952(4) 0.2495(3) 0.0492(2) 0.0380(7) Uani d . 1 C
H6 0.9337 0.3064 0.0598 0.046 Uiso calc R 1 H
C7 1.2515(3) -0.0003(3) 0.2497(2) 0.0248(5) Uani d . 1 C
C8 1.3320(3) -0.0829(3) 0.3334(2) 0.0339(6) Uani d . 1 C
H8 1.2896 -0.1115 0.3905 0.041 Uiso calc R 1 H
C9 1.4776(3) -0.1231(3) 0.3313(3) 0.0388(7) Uani d . 1 C
H9 1.5350 -0.1797 0.3877 0.047 Uiso calc R 1 H
C10 1.5378(3) -0.0814(3) 0.2486(3) 0.0394(7) Uani d . 1 C
H10 1.6369 -0.1108 0.2479 0.047 Uiso calc R 1 H
C11 1.4556(3) 0.0034(3) 0.1656(2) 0.0386(7) Uani d . 1 C
H11 1.4980 0.0333 0.1090 0.046 Uiso calc R 1 H
C12 1.3107(3) 0.0443(3) 0.1658(2) 0.0314(6) Uani d . 1 C
H12 1.2534 0.1018 0.1095 0.038 Uiso calc R 1 H
C13 1.2853(3) 0.3621(3) 0.28437(19) 0.0244(5) Uani d . 1 C
C14 1.3351(3) 0.2444(3) 0.3608(2) 0.0299(6) Uani d . 1 C
H14 1.2728 0.2100 0.3937 0.036 Uiso calc R 1 H
C15 1.4781(3) 0.1769(3) 0.3888(2) 0.0326(6) Uani d . 1 C
H15 1.5128 0.0966 0.4415 0.039 Uiso calc R 1 H
C16 1.5701(3) 0.2255(3) 0.3408(2) 0.0334(6) Uani d . 1 C
H16 1.6671 0.1794 0.3607 0.040 Uiso calc R 1 H
C17 1.5186(3) 0.3434(3) 0.2627(2) 0.0353(7) Uani d . 1 C
H17 1.5811 0.3769 0.2289 0.042 Uiso calc R 1 H
C18 1.3764(3) 0.4116(3) 0.2342(2) 0.0297(6) Uani d . 1 C
H18 1.3416 0.4911 0.1810 0.036 Uiso calc R 1 H
C19 0.7994(3) 0.5915(3) 0.16325(19) 0.0252(5) Uani d . 1 C
C20 0.8435(3) 0.6072(3) 0.0685(2) 0.0367(7) Uani d . 1 C
H20 0.9359 0.5976 0.0538 0.044 Uiso calc R 1 H
C21 0.7508(4) 0.6373(4) -0.0054(2) 0.0484(8) Uani d . 1 C
H21 0.7808 0.6465 -0.0707 0.058 Uiso calc R 1 H
C22 0.6158(4) 0.6540(4) 0.0157(3) 0.0497(9) Uani d . 1 C
H22 0.5524 0.6761 -0.0350 0.060 Uiso calc R 1 H
C23 0.5732(3) 0.6387(3) 0.1101(3) 0.0454(8) Uani d . 1 C
H23 0.4802 0.6501 0.1246 0.054 Uiso calc R 1 H
C24 0.6654(3) 0.6066(3) 0.1854(2) 0.0329(6) Uani d . 1 C
H24 0.6359 0.5954 0.2509 0.039 Uiso calc R 1 H
C25 1.1295(3) 0.1745(3) 0.6071(2) 0.0295(6) Uani d . 1 C
H25A 1.1539 0.2519 0.5808 0.035 Uiso calc R 1 H
H25B 1.2099 0.0961 0.6486 0.035 Uiso calc R 1 H
C26 0.9958(3) 0.2281(3) 0.6679(2) 0.0289(6) Uani d . 1 C
H26A 1.0125 0.2630 0.7203 0.035 Uiso calc R 1 H
H26B 0.9758 0.1486 0.6982 0.035 Uiso calc R 1 H
C27 0.8665(3) 0.3473(3) 0.6071(2) 0.0273(5) Uani d . 1 C
H27A 0.7826 0.3781 0.6494 0.033 Uiso calc R 1 H
H27B 0.8841 0.4291 0.5807 0.033 Uiso calc R 1 H
C28 0.7019(3) 0.4208(3) 0.4715(2) 0.0265(5) Uani d . 1 C
H28A 0.6977 0.4009 0.4083 0.032 Uiso calc R 1 H
H28B 0.7065 0.5107 0.4587 0.032 Uiso calc R 1 H
C29 0.5664(3) 0.4391(3) 0.5270(2) 0.0344(7) Uani d . 1 C
H29A 0.5599 0.3504 0.5380 0.041 Uiso calc R 1 H
H29B 0.5715 0.4564 0.5910 0.041 Uiso calc R 1 H
N1 0.9453(2) 0.1590(2) 0.38482(16) 0.0231(4) Uani d . 1 N
N2 1.0212(2) 0.3009(2) 0.22376(15) 0.0225(4) Uani d . 1 N
N3 1.0034(2) 0.3700(2) 0.39589(16) 0.0241(4) Uani d . 1 N
N4 1.1084(2) 0.1238(2) 0.52586(17) 0.0248(5) Uani d . 1 N
N5 0.8334(2) 0.3045(2) 0.52475(16) 0.0228(4) Uani d . 1 N
O1 0.85308(18) 0.1878(2) 0.22194(13) 0.0256(4) Uani d . 1 O
O2 1.10796(19) 0.03318(19) 0.24744(14) 0.0263(4) Uani d . 1 O
O3 1.14386(19) 0.44363(19) 0.25134(13) 0.0260(4) Uani d . 1 O
O4 0.8894(2) 0.5649(2) 0.23891(15) 0.0309(4) Uani d . 1 O
P1 0.97222(6) 0.24189(7) 0.45201(5) 0.02040(16) Uani d . 1 P
P2 0.98388(6) 0.17742(7) 0.27313(5) 0.02070(16) Uani d . 1 P
P3 1.01499(6) 0.40848(7) 0.28277(5) 0.02157(17) Uani d . 1 P
H4N 1.103(3) 0.045(4) 0.548(2) 0.029(8) Uiso d . 1 H

loop_
_atom_site_aniso_label
_atom_site_aniso_U_11
_atom_site_aniso_U_22
_atom_site_aniso_U_33
_atom_site_aniso_U_12
_atom_site_aniso_U_13
_atom_site_aniso_U_23
C1 0.0192(11) 0.0320(13) 0.0279(14) -0.0095(10) -0.0020(10) -0.0135(11)
C2 0.0444(17) 0.0546(19) 0.0344(16) -0.0348(16) 0.0030(13) -0.0151(14)
C3 0.053(2) 0.063(2) 0.0452(19) -0.0373(18) -0.0010(15) -0.0258(17)
C4 0.0325(15) 0.0504(18) 0.0324(16) -0.0135(14) -0.0049(12) -0.0208(14)
C5 0.0526(19) 0.056(2) 0.0281(16) -0.0318(17) 0.0001(14) -0.0078(14)
C6 0.0500(18) 0.0454(17) 0.0319(16) -0.0323(15) -0.0022(13) -0.0089(13)
C7 0.0209(12) 0.0210(12) 0.0340(14) -0.0087(10) 0.0020(10) -0.0122(10)
C8 0.0295(14) 0.0290(14) 0.0403(17) -0.0124(12) 0.0012(12) -0.0063(12)
C9 0.0292(14) 0.0335(15) 0.0477(19) -0.0096(12) -0.0084(13) -0.0069(14)
C10 0.0218(13) 0.0409(17) 0.060(2) -0.0140(12) 0.0037(13) -0.0228(15)
C11 0.0310(15) 0.0467(18) 0.0438(18) -0.0219(14) 0.0080(13) -0.0152(14)
C12 0.0286(13) 0.0370(15) 0.0309(15) -0.0159(12) 0.0015(11) -0.0113(12)
C13 0.0219(12) 0.0290(13) 0.0265(13) -0.0135(10) 0.0024(10) -0.0108(11)
C14 0.0240(12) 0.0317(14) 0.0347(15) -0.0158(11) 0.0031(11) -0.0044(12)
C15 0.0252(13) 0.0323(14) 0.0361(16) -0.0119(11) -0.0006(11) -0.0040(12)
C16 0.0196(12) 0.0325(14) 0.0467(18) -0.0102(11) 0.0016(11) -0.0113(13)
C17 0.0251(13) 0.0359(15) 0.0479(18) -0.0191(12) 0.0081(12) -0.0080(13)
C18 0.0284(13) 0.0293(13) 0.0318(15) -0.0160(11) 0.0049(11) -0.0042(11)
C19 0.0241(12) 0.0219(12) 0.0280(14) -0.0092(10) -0.0026(10) -0.0056(10)
C20 0.0359(15) 0.0329(15) 0.0337(16) -0.0124(13) 0.0047(12) -0.0053(12)
C21 0.060(2) 0.0405(18) 0.0296(17) -0.0120(16) -0.0035(15) -0.0058(14)
C22 0.055(2) 0.0392(18) 0.047(2) -0.0138(16) -0.0264(17) -0.0038(15)
C23 0.0305(15) 0.0390(17) 0.064(2) -0.0161(13) -0.0143(15) -0.0020(16)
C24 0.0270(13) 0.0329(14) 0.0354(16) -0.0143(12) 0.0011(11) -0.0022(12)
C25 0.0284(13) 0.0327(14) 0.0298(14) -0.0141(11) -0.0063(11) -0.0089(11)
C26 0.0348(14) 0.0341(14) 0.0244(13) -0.0204(12) 0.0000(11) -0.0089(11)
C27 0.0284(13) 0.0295(13) 0.0264(14) -0.0133(11) 0.0041(10) -0.0126(11)
C28 0.0182(11) 0.0273(13) 0.0285(14) -0.0081(10) 0.0021(10) -0.0036(11)
C29 0.0219(13) 0.0355(15) 0.0349(16) -0.0091(12) 0.0046(11) -0.0009(12)
N1 0.0226(10) 0.0261(11) 0.0247(11) -0.0141(9) 0.0011(8) -0.0074(9)
N2 0.0213(10) 0.0247(10) 0.0228(11) -0.0113(9) 0.0020(8) -0.0071(8)
N3 0.0231(10) 0.0301(11) 0.0268(11) -0.0167(9) 0.0046(8) -0.0122(9)
N4 0.0218(10) 0.0268(11) 0.0274(12) -0.0110(9) -0.0025(8) -0.0089(9)
N5 0.0202(10) 0.0252(10) 0.0236(11) -0.0106(8) 0.0010(8) -0.0075(9)
O1 0.0213(8) 0.0348(10) 0.0257(9) -0.0152(8) 0.0005(7) -0.0114(8)
O2 0.0267(9) 0.0265(9) 0.0329(10) -0.0161(8) 0.0051(7) -0.0129(8)
O3 0.0250(9) 0.0284(9) 0.0276(10) -0.0158(8) -0.0022(7) -0.0037(8)
O4 0.0298(10) 0.0247(9) 0.0382(11) -0.0100(8) -0.0093(8) -0.0091(8)
P1 0.0170(3) 0.0238(3) 0.0229(3) -0.0102(2) 0.0013(2) -0.0087(2)
P2 0.0181(3) 0.0230(3) 0.0239(3) -0.0105(2) 0.0010(2) -0.0086(2)
P3 0.0189(3) 0.0225(3) 0.0255(3) -0.0105(2) -0.0002(2) -0.0072(3)

loop_
_atom_type_symbol
_atom_type_description
_atom_type_scat_dispersion_real
_atom_type_scat_dispersion_imag
_atom_type_scat_source
C C 0.0033 0.0016 'International Tables Vol C Tables 4.2.6.8 and 6.1.1.4'
H H 0.0000 0.0000 'International Tables Vol C Tables 4.2.6.8 and 6.1.1.4'
N N 0.0061 0.0033 'International Tables Vol C Tables 4.2.6.8 and 6.1.1.4'
O O 0.0106 0.0060 'International Tables Vol C Tables 4.2.6.8 and 6.1.1.4'
P P 0.1023 0.0942 'International Tables Vol C Tables 4.2.6.8 and 6.1.1.4'

loop_
_geom_angle_atom_site_label_1
_geom_angle_atom_site_label_2
_geom_angle_atom_site_label_3
_geom_angle_site_symmetry_1
_geom_angle
C2 C1 C6 . 120.9(3)
C2 C1 O1 . 116.8(3)
C6 C1 O1 . 122.2(2)
C1 C2 C3 . 119.5(3)
C1 C2 H2 . 120.2
C3 C2 H2 . 120.2
C4 C3 C2 . 120.3(3)
C4 C3 H3 . 119.8
C2 C3 H3 . 119.8
C5 C4 C3 . 119.7(3)
C5 C4 H4 . 120.2
C3 C4 H4 . 120.2
C4 C5 C6 . 120.5(3)
C4 C5 H5 . 119.8
C6 C5 H5 . 119.8
C1 C6 C5 . 119.0(3)
C1 C6 H6 . 120.5
C5 C6 H6 . 120.5
C8 C7 C12 . 121.9(2)
C8 C7 O2 . 119.5(2)
C12 C7 O2 . 118.5(2)
C7 C8 C9 . 118.2(3)
C7 C8 H8 . 120.9
C9 C8 H8 . 120.9
C10 C9 C8 . 120.5(3)
C10 C9 H9 . 119.7
C8 C9 H9 . 119.7
C9 C10 C11 . 120.8(3)
C9 C10 H10 . 119.6
C11 C10 H10 . 119.6
C10 C11 C12 . 119.7(3)
C10 C11 H11 . 120.1
C12 C11 H11 . 120.1
C7 C12 C11 . 118.9(3)
C7 C12 H12 . 120.6
C11 C12 H12 . 120.6
C14 C13 C18 . 120.9(2)
C14 C13 O3 . 125.3(2)
C18 C13 O3 . 113.8(2)
C13 C14 C15 . 119.1(2)
C13 C14 H14 . 120.4
C15 C14 H14 . 120.4
C16 C15 C14 . 120.9(3)
C16 C15 H15 . 119.5
C14 C15 H15 . 119.5
C15 C16 C17 . 119.3(3)
C15 C16 H16 . 120.4
C17 C16 H16 . 120.4
C18 C17 C16 . 120.4(3)
C18 C17 H17 . 119.8
C16 C17 H17 . 119.8
C17 C18 C13 . 119.4(3)
C17 C18 H18 . 120.3
C13 C18 H18 . 120.3
C24 C19 C20 . 121.1(3)
C24 C19 O4 . 118.7(2)
C20 C19 O4 . 120.2(2)
C19 C20 C21 . 119.1(3)
C19 C20 H20 . 120.5
C21 C20 H20 . 120.5
C22 C21 C20 . 120.5(3)
C22 C21 H21 . 119.8
C20 C21 H21 . 119.8
C23 C22 C21 . 119.7(3)
C23 C22 H22 . 120.1
C21 C22 H22 . 120.1
C22 C23 C24 . 120.7(3)
C22 C23 H23 . 119.7
C24 C23 H23 . 119.7
C19 C24 C23 . 118.9(3)
C19 C24 H24 . 120.5
C23 C24 H24 . 120.5
N4 C25 C26 . 111.2(2)
N4 C25 H25A . 109.4
C26 C25 H25A . 109.4
N4 C25 H25B . 109.4
C26 C25 H25B . 109.4
H25A C25 H25B . 108.0
C25 C26 C27 . 111.9(2)
C25 C26 H26A . 109.2
C27 C26 H26A . 109.2
C25 C26 H26B . 109.2
C27 C26 H26B . 109.2
H26A C26 H26B . 107.9
N5 C27 C26 . 113.2(2)
N5 C27 H27A . 108.9
C26 C27 H27A . 108.9
N5 C27 H27B . 108.9
C26 C27 H27B . 108.9
H27A C27 H27B . 107.8
N5 C28 C29 . 112.9(2)
N5 C28 H28A . 109.0
C29 C28 H28A . 109.0
N5 C28 H28B . 109.0
C29 C28 H28B . 109.0
H28A C28 H28B . 107.8
C29 C29 C28 2_666 112.2(3)
C29 C29 H29A 2_666 109.2
C28 C29 H29A . 109.2
C29 C29 H29B 2_666 109.2
C28 C29 H29B . 109.2
H29A C29 H29B . 107.9
P2 N1 P1 . 121.21(13)
P2 N2 P3 . 121.31(14)
P3 N3 P1 . 122.75(14)
C25 N4 P1 . 115.18(18)
C25 N4 H4N . 110(2)
P1 N4 H4N . 111(2)
C28 N5 C27 . 111.1(2)
C28 N5 P1 . 113.00(17)
C27 N5 P1 . 112.66(16)
C1 O1 P2 . 125.78(16)
C7 O2 P2 . 121.24(15)
C13 O3 P3 . 127.44(17)
C19 O4 P3 . 121.98(16)
N1 P1 N3 . 116.07(12)
N1 P1 N4 . 107.65(12)
N3 P1 N4 . 109.03(12)
N1 P1 N5 . 109.79(11)
N3 P1 N5 . 108.67(11)
N4 P1 N5 . 105.06(12)
N2 P2 N1 . 118.52(11)
N2 P2 O1 . 113.05(11)
N1 P2 O1 . 104.03(10)
N2 P2 O2 . 107.83(11)
N1 P2 O2 . 112.76(11)
O1 P2 O2 . 98.97(10)
N3 P3 N2 . 117.76(12)
N3 P3 O3 . 111.44(11)
N2 P3 O3 . 109.55(11)
N3 P3 O4 . 110.17(12)
N2 P3 O4 . 109.40(11)
O3 P3 O4 . 96.41(10)

loop_
_geom_bond_atom_site_label_1
_geom_bond_atom_site_label_2
_geom_bond_site_symmetry_2
_geom_bond_distance
C1 C2 . 1.373(4)
C1 C6 . 1.383(4)
C1 O1 . 1.406(3)
C2 C3 . 1.391(4)
C2 H2 . 0.9500
C3 C4 . 1.386(5)
C3 H3 . 0.9500
C4 C5 . 1.372(5)
C4 H4 . 0.9500
C5 C6 . 1.401(4)
C5 H5 . 0.9500
C6 H6 . 0.9500
C7 C8 . 1.387(4)
C7 C12 . 1.387(4)
C7 O2 . 1.402(3)
C8 C9 . 1.403(4)
C8 H8 . 0.9500
C9 C10 . 1.370(5)
C9 H9 . 0.9500
C10 C11 . 1.390(5)
C10 H10 . 0.9500
C11 C12 . 1.394(4)
C11 H11 . 0.9500
C12 H12 . 0.9500
C13 C14 . 1.385(4)
C13 C18 . 1.393(4)
C13 O3 . 1.400(3)
C14 C15 . 1.397(4)
C14 H14 . 0.9500
C15 C16 . 1.385(4)
C15 H15 . 0.9500
C16 C17 . 1.402(4)
C16 H16 . 0.9500
C17 C18 . 1.390(4)
C17 H17 . 0.9500
C18 H18 . 0.9500
C19 C24 . 1.376(4)
C19 C20 . 1.381(4)
C19 O4 . 1.406(3)
C20 C21 . 1.393(5)
C20 H20 . 0.9500
C21 C22 . 1.379(5)
C21 H21 . 0.9500
C22 C23 . 1.372(5)
C22 H22 . 0.9500
C23 C24 . 1.399(4)
C23 H23 . 0.9500
C24 H24 . 0.9500
C25 N4 . 1.486(3)
C25 C26 . 1.526(4)
C25 H25A . 0.9900
C25 H25B . 0.9900
C26 C27 . 1.529(4)
C26 H26A . 0.9900
C26 H26B . 0.9900
C27 N5 . 1.502(3)
C27 H27A . 0.9900
C27 H27B . 0.9900
C28 N5 . 1.488(3)
C28 C29 . 1.526(4)
C28 H28A . 0.9900
C28 H28B . 0.9900
C29 C29 2_666 1.518(5)
C29 H29A . 0.9900
C29 H29B . 0.9900
N1 P2 . 1.590(2)
N1 P1 . 1.611(2)
N2 P2 . 1.586(2)
N2 P3 . 1.593(2)
N3 P3 . 1.570(2)
N3 P1 . 1.613(2)
N4 P1 . 1.660(2)
N4 H4N . 0.88(3)
N5 P1 . 1.674(2)
O1 P2 . 1.5938(18)
O2 P2 . 1.6082(19)
O3 P3 . 1.6021(18)
O4 P3 . 1.610(2)
